data_8105886
loop_
_publ_author_name
'Reiss, Guido J.'

_publ_section_title
;
 Halogen and hydrogen bonding in the layered crystal structure of
 2-iodoanilinium triiodide, C6H7I4N
;
_journal_issue 5
_journal_name_full 'Zeitschrift f\"ur Kristallographie - New Crystal Structures'
_journal_page_first 899
_journal_page_last 902
_journal_paper_doi 10.1515/ncrs-2019-0127
_journal_volume 234
_journal_year 2019
_chemical_formula_sum 'C6 H7 I4 N'
_chemical_formula_weight 600.73
_chemical_name_common '2-iodoanilinium triiodide'
_chemical_name_systematic '2-iodobenzenaminium triiodide'
_space_group_crystal_system monoclinic
_space_group_IT_number 11
_space_group_name_Hall '-P 2yb'
_space_group_name_H-M_alt 'P 1 21/m 1'
_atom_sites_solution_hydrogens difmap
_atom_sites_solution_primary direct
_atom_sites_solution_secondary difmap
_audit_creation_method SHELXL-2018/3
_cell_angle_alpha 90
_cell_angle_beta 114.051(3)
_cell_angle_gamma 90
_cell_formula_units_Z 2
_cell_length_a 9.2818(2)
_cell_length_b 6.55289(16)
_cell_length_c 11.0561(3)
_cell_measurement_reflns_used 3629
_cell_measurement_temperature 109
_cell_measurement_theta_max 32.67
_cell_measurement_theta_min 3.10
_cell_volume 614.08(3)
_computing_cell_refinement
;
CrysAlisPro, Oxford Diffraction Ltd.,
Version 1.171.34.44 (release 25-10-2010 CrysAlis171 .NET)
;
_computing_data_collection
;
CrysAlisPro, Oxford Diffraction Ltd.,
Version 1.171.34.44 (release 25-10-2010 CrysAlis171 .NET)
;
_computing_data_reduction
;
CrysAlisPro, Oxford Diffraction Ltd.,
Version 1.171.34.44 (release 25-10-2010 CrysAlis171 .NET)
;
_computing_molecular_graphics 'DIAMOND 4.52(Brandenburg, 2018)'
_computing_structure_refinement 'SHELXL-2018/3 (Sheldrick, 2018)'
_computing_structure_solution 'SHELX (Sheldrick, 2008)'
_diffrn_ambient_temperature 109
_diffrn_detector_area_resol_mean 16.2711
_diffrn_measured_fraction_theta_full 0.998
_diffrn_measured_fraction_theta_max 0.998
_diffrn_measurement_device_type 'Xcalibur, Eos'
_diffrn_measurement_method '\w scans'
_diffrn_radiation_type MoK\a
_diffrn_radiation_wavelength 0.71073
_diffrn_reflns_av_R_equivalents 0.0344
_diffrn_reflns_av_unetI/netI 0.0263
_diffrn_reflns_Laue_measured_fraction_full 0.998
_diffrn_reflns_Laue_measured_fraction_max 0.998
_diffrn_reflns_limit_h_max 11
_diffrn_reflns_limit_h_min -11
_diffrn_reflns_limit_k_max 8
_diffrn_reflns_limit_k_min -8
_diffrn_reflns_limit_l_max 14
_diffrn_reflns_limit_l_min -14
_diffrn_reflns_number 6606
_diffrn_reflns_point_group_measured_fraction_full 0.998
_diffrn_reflns_point_group_measured_fraction_max 0.998
_diffrn_reflns_theta_full 26.997
_diffrn_reflns_theta_max 26.997
_diffrn_reflns_theta_min 3.707
_diffrn_source 'Enhance (Mo) X-ray Source'
_exptl_absorpt_coefficient_mu 10.101
_exptl_absorpt_correction_T_max 0.946
_exptl_absorpt_correction_T_min 0.210
_exptl_absorpt_correction_type gaussian
_exptl_absorpt_process_details
;
CrysAlisPro, Agilent Technologies,
Version 1.171.35.21 (release 20-01-2012 CrysAlis171 .NET)
Numerical absorption correction based on gaussian integration over
a multifaceted crystal model
;
_exptl_crystal_colour orange
_exptl_crystal_density_diffrn 3.249
_exptl_crystal_description plate
_exptl_crystal_F_000 524
_exptl_crystal_size_max 0.2531
_exptl_crystal_size_mid 0.1333
_exptl_crystal_size_min 0.0096
_refine_diff_density_max 0.627
_refine_diff_density_min -0.841
_refine_diff_density_rms 0.142
_refine_ls_extinction_coef 0.00085(11)
_refine_ls_extinction_expression Fc^*^=kFc[1+0.001xFc^2^\l^3^/sin(2\q)]^-1/4^
_refine_ls_extinction_method 'SHELXL-2018/3 (Sheldrick 2018)'
_refine_ls_goodness_of_fit_ref 0.986
_refine_ls_hydrogen_treatment mixed
_refine_ls_matrix_type full
_refine_ls_number_parameters 76
_refine_ls_number_reflns 1466
_refine_ls_number_restraints 4
_refine_ls_restrained_S_all 0.985
_refine_ls_R_factor_all 0.0234
_refine_ls_R_factor_gt 0.0180
_refine_ls_shift/su_max 0.001
_refine_ls_shift/su_mean 0.000
_refine_ls_structure_factor_coef Fsqd
_refine_ls_weighting_details 'w=1/[\s^2^(Fo^2^)+(0.0150P)^2^] where P=(Fo^2^+2Fc^2^)/3'
_refine_ls_weighting_scheme calc
_refine_ls_wR_factor_gt 0.0351
_refine_ls_wR_factor_ref 0.0367
_reflns_Friedel_coverage 0.000
_reflns_Friedel_fraction_full .
_reflns_Friedel_fraction_max .
_reflns_number_gt 1296
_reflns_number_total 1466
_reflns_threshold_expression 'I > 2\s(I)'
_cod_data_source_file suppl_ncrs-2019-0127_suppl.cif
_cod_data_source_block exp_1027_109
_cod_original_sg_symbol_H-M 'P 21/m'
_cod_database_code 8105886
_shelx_shelxl_version_number 2018/3
_shelx_space_group_comment
;
The symmetry employed for this shelxl refinement is uniquely defined
by the following loop, which should always be used as a source of
symmetry information in preference to the above space-group names.
They are only intended as comments.
;

loop_
_space_group_symop_operation_xyz
'x, y, z'
'-x, y+1/2, -z'
'-x, -y, -z'
'x, -y-1/2, z'

loop_
_atom_site_label
_atom_site_type_symbol
_atom_site_fract_x
_atom_site_fract_y
_atom_site_fract_z
_atom_site_U_iso_or_equiv
_atom_site_adp_type
_atom_site_occupancy
_atom_site_site_symmetry_order
_atom_site_calc_flag
_atom_site_refinement_flags_posn
_atom_site_refinement_flags_adp
_atom_site_refinement_flags_occupancy
_atom_site_disorder_assembly
_atom_site_disorder_group
I1 I 0.88099(4) 0.250000 0.03135(3) 0.02161(10) Uani 1 2 d S T P . .
N1 N 0.8563(5) 0.250000 0.3175(4) 0.0163(9) Uani 1 2 d DS T P . .
H11 H 0.849(4) 0.250000 0.396(3) 0.034(10) Uiso 1 2 d DS U P . .
H12 H 0.911(4) 0.138(5) 0.315(3) 0.034(10) Uiso 1 1 d D U . . .
C1 C 0.6981(6) 0.250000 0.2069(5) 0.0155(11) Uani 1 2 d DS T P . .
C2 C 0.6836(6) 0.250000 0.0786(5) 0.0138(10) Uani 1 2 d S T P . .
C3 C 0.5335(6) 0.250000 -0.0243(5) 0.0165(11) Uani 1 2 d S T P . .
H3 H 0.522156 0.250000 -0.111808 0.020 Uiso 1 2 calc R U P . .
C4 C 0.4018(6) 0.250000 0.0040(5) 0.0195(11) Uani 1 2 d S T P . .
H4 H 0.301644 0.250000 -0.064539 0.023 Uiso 1 2 calc R U P . .
C5 C 0.4188(6) 0.250000 0.1348(5) 0.0215(12) Uani 1 2 d S T P . .
H5 H 0.329780 0.250000 0.153573 0.026 Uiso 1 2 calc R U P . .
C6 C 0.5663(6) 0.250000 0.2365(5) 0.0163(11) Uani 1 2 d S T P . .
H6 H 0.577935 0.250000 0.324080 0.020 Uiso 1 2 calc R U P . .
I2 I 0.95898(4) 0.250000 0.67290(3) 0.01430(9) Uani 1 2 d S T P . .
I3 I 0.60419(3) 0.250000 0.62212(3) 0.01337(8) Uani 1 2 d S T P . .
I4 I 0.28733(4) 0.250000 0.58194(3) 0.01551(9) Uani 1 2 d S T P . .

loop_
_atom_site_aniso_label
_atom_site_aniso_U_11
_atom_site_aniso_U_22
_atom_site_aniso_U_33
_atom_site_aniso_U_23
_atom_site_aniso_U_13
_atom_site_aniso_U_12
I1 0.02212(19) 0.0280(2) 0.01836(18) 0.000 0.01196(15) 0.000
N1 0.020(2) 0.016(2) 0.012(2) 0.000 0.0066(19) 0.000
C1 0.021(3) 0.008(2) 0.015(3) 0.000 0.005(2) 0.000
C2 0.019(3) 0.009(2) 0.015(2) 0.000 0.008(2) 0.000
C3 0.024(3) 0.012(2) 0.011(2) 0.000 0.005(2) 0.000
C4 0.016(3) 0.009(2) 0.025(3) 0.000 -0.001(2) 0.000
C5 0.023(3) 0.012(3) 0.033(3) 0.000 0.015(2) 0.000
C6 0.025(3) 0.009(2) 0.019(3) 0.000 0.014(2) 0.000
I2 0.01101(16) 0.01661(17) 0.01567(17) 0.000 0.00583(13) 0.000
I3 0.01188(16) 0.01645(17) 0.01264(16) 0.000 0.00587(12) 0.000
I4 0.01086(16) 0.01620(18) 0.01916(18) 0.000 0.00580(13) 0.000

loop_
_atom_type_symbol
_atom_type_description
_atom_type_scat_dispersion_real
_atom_type_scat_dispersion_imag
_atom_type_scat_source
C C 0.0033 0.0016 'International Tables Vol C Tables 4.2.6.8 and 6.1.1.4'
H H 0.0000 0.0000 'International Tables Vol C Tables 4.2.6.8 and 6.1.1.4'
N N 0.0061 0.0033 'International Tables Vol C Tables 4.2.6.8 and 6.1.1.4'
I I -0.4742 1.8119 'International Tables Vol C Tables 4.2.6.8 and 6.1.1.4'

loop_
_geom_angle_atom_site_label_1
_geom_angle_atom_site_label_2
_geom_angle_atom_site_label_3
_geom_angle
_geom_angle_site_symmetry_1
_geom_angle_site_symmetry_3
C1 N1 H11 111(2) . .
C1 N1 H12 111(2) . .
H11 N1 H12 107(3) . .
C1 N1 H12 111(2) . 4_565
H11 N1 H12 107(3) . 4_565
H12 N1 H12 109(5) . 4_565
C2 C1 C6 121.3(5) . .
C2 C1 N1 120.2(4) . .
C6 C1 N1 118.5(4) . .
C1 C2 C3 119.3(4) . .
C1 C2 I1 122.0(4) . .
C3 C2 I1 118.7(4) . .
C4 C3 C2 119.9(5) . .
C4 C3 H3 120.1 . .
C2 C3 H3 120.1 . .
C3 C4 C5 120.1(5) . .
C3 C4 H4 120.0 . .
C5 C4 H4 120.0 . .
C6 C5 C4 120.3(5) . .
C6 C5 H5 119.9 . .
C4 C5 H5 119.9 . .
C5 C6 C1 119.2(5) . .
C5 C6 H6 120.4 . .
C1 C6 H6 120.4 . .
I4 I3 I2 178.862(14) . .

loop_
_geom_bond_atom_site_label_1
_geom_bond_atom_site_label_2
_geom_bond_distance
_geom_bond_site_symmetry_2
I1 C2 2.100(5) .
N1 C1 1.479(6) .
N1 H11 0.90(3) .
N1 H12 0.90(3) .
N1 H12 0.90(3) 4_565
C1 C2 1.368(6) .
C1 C6 1.389(7) .
C2 C3 1.394(7) .
C3 C4 1.379(7) .
C3 H3 0.9300 .
C4 C5 1.390(7) .
C4 H4 0.9300 .
C5 C6 1.373(7) .
C5 H5 0.9300 .
C6 H6 0.9300 .
I2 I3 3.1069(4) .
I3 I4 2.7896(4) .

loop_
_geom_hbond_atom_site_label_D
_geom_hbond_atom_site_label_H
_geom_hbond_atom_site_label_A
_geom_hbond_distance_DH
_geom_hbond_distance_HA
_geom_hbond_distance_DA
_geom_hbond_angle_DHA
_geom_hbond_site_symmetry_A
_geom_hbond_publ_flag
N1 H11 I2 0.90(3) 2.81(3) 3.647(4) 156(3) . yes
N1 H12 I2 0.90(3) 2.79(3) 3.6795(19) 168(3) 3_756 yes

loop_
_geom_torsion_atom_site_label_1
_geom_torsion_atom_site_label_2
_geom_torsion_atom_site_label_3
_geom_torsion_atom_site_label_4
_geom_torsion
_geom_torsion_site_symmetry_1
_geom_torsion_site_symmetry_2
_geom_torsion_site_symmetry_3
_geom_torsion_site_symmetry_4
C6 C1 C2 C3 0.000(1) . . . .
N1 C1 C2 C3 180.000(1) . . . .
C6 C1 C2 I1 180.000(1) . . . .
N1 C1 C2 I1 0.000(1) . . . .
C1 C2 C3 C4 0.000(1) . . . .
I1 C2 C3 C4 180.0 . . . .
C2 C3 C4 C5 0.000(0) . . . .
C3 C4 C5 C6 0.000(1) . . . .
C4 C5 C6 C1 0.000(1) . . . .
C2 C1 C6 C5 0.000(1) . . . .
N1 C1 C6 C5 180.000(1) . . . .
